data_4123940
loop_
_publ_author_name
'Romanov-Michailidis, Fedor'
'Sedillo, Kassandra F.'
'Neely, Jamie M.'
'Rovis, Tomislav'

_publ_section_title
;
 Expedient Access to 2,3-Dihydropyridines from Unsaturated Oximes by
 Rh(III)-Catalyzed C-H Activation.
;
_journal_issue 28
_journal_name_full 'Journal of the American Chemical Society'
_journal_page_first 8892
_journal_page_last 8895
_journal_paper_doi 10.1021/jacs.5b04946
_journal_volume 137
_journal_year 2015
_chemical_formula_moiety 'C20 H24 Cl4 F6 Rh2'
_chemical_formula_sum 'C20 H24 Cl4 F6 Rh2'
_chemical_formula_weight 726.01
_space_group_crystal_system trigonal
_space_group_IT_number 148
_space_group_name_Hall '-R 3'
_space_group_name_H-M_alt 'R -3 :H'
_symmetry_space_group_name_Hall '-R 3'
_symmetry_space_group_name_H-M 'R -3 :H'
_atom_sites_solution_hydrogens geom
_audit_creation_method SHELXL-2014/7
_cell_angle_alpha 90
_cell_angle_beta 90
_cell_angle_gamma 120
_cell_formula_units_Z 9
_cell_length_a 28.244(3)
_cell_length_b 28.244(3)
_cell_length_c 8.1899(11)
_cell_measurement_reflns_used 9836
_cell_measurement_temperature 120(2)
_cell_measurement_theta_max 37.50
_cell_measurement_theta_min 2.50
_cell_volume 5658.0(11)
_computing_cell_refinement 'Bruker SAINT'
_computing_data_collection 'Bruker APEX2'
_computing_data_reduction 'Bruker SAINT'
_computing_molecular_graphics 'Bruker SHELXTL'
_computing_publication_material 'Bruker SHELXTL'
_computing_structure_refinement 'SHELXL-2014/7 (Sheldrick, 2014)'
_computing_structure_solution 'SHELXS-97 (Sheldrick 2008)'
_diffrn_ambient_temperature 120(2)
_diffrn_measured_fraction_theta_full 1.000
_diffrn_measured_fraction_theta_max 0.974
_diffrn_measurement_device_type 'Bruker APEX-II CCD'
_diffrn_measurement_method '\f and \w scans'
_diffrn_radiation_type MoK\a
_diffrn_radiation_wavelength 0.71073
_diffrn_reflns_av_R_equivalents 0.0749
_diffrn_reflns_av_unetI/netI 0.0385
_diffrn_reflns_laue_measured_fraction_full 1.000
_diffrn_reflns_laue_measured_fraction_max 0.974
_diffrn_reflns_limit_h_max 47
_diffrn_reflns_limit_h_min -48
_diffrn_reflns_limit_k_max 47
_diffrn_reflns_limit_k_min -47
_diffrn_reflns_limit_l_max 12
_diffrn_reflns_limit_l_min -14
_diffrn_reflns_number 76523
_diffrn_reflns_point_group_measured_fraction_full 1.000
_diffrn_reflns_point_group_measured_fraction_max 0.974
_diffrn_reflns_theta_full 25.242
_diffrn_reflns_theta_max 38.058
_diffrn_reflns_theta_min 1.442
_exptl_absorpt_coefficient_mu 1.789
_exptl_absorpt_correction_T_max 0.7473
_exptl_absorpt_correction_T_min 0.5483
_exptl_absorpt_correction_type multi-scan
_exptl_absorpt_process_details 'SCALE (Bruker, 2009)'
_exptl_crystal_colour red
_exptl_crystal_density_diffrn 1.918
_exptl_crystal_density_meas ?
_exptl_crystal_density_method 'not measured'
_exptl_crystal_description rod
_exptl_crystal_F_000 3204
_exptl_crystal_size_max 0.692
_exptl_crystal_size_mid 0.156
_exptl_crystal_size_min 0.105
_refine_diff_density_max 1.096
_refine_diff_density_min -1.237
_refine_diff_density_rms 0.181
_refine_ls_extinction_method none
_refine_ls_goodness_of_fit_ref 1.105
_refine_ls_hydrogen_treatment constr
_refine_ls_matrix_type full
_refine_ls_number_parameters 149
_refine_ls_number_reflns 6696
_refine_ls_number_restraints 0
_refine_ls_restrained_S_all 1.105
_refine_ls_R_factor_all 0.0567
_refine_ls_R_factor_gt 0.0330
_refine_ls_shift/su_max 0.001
_refine_ls_shift/su_mean 0.000
_refine_ls_structure_factor_coef Fsqd
_refine_ls_weighting_details 'w=1/[\s^2^(Fo^2^)+(0.0334P)^2^+20.3099P] where P=(Fo^2^+2Fc^2^)/3'
_refine_ls_weighting_scheme calc
_refine_ls_wR_factor_gt 0.0689
_refine_ls_wR_factor_ref 0.0868
_reflns_Friedel_coverage 0.000
_reflns_number_gt 5161
_reflns_number_total 6696
_reflns_threshold_expression 'I > 2\s(I)'
_cod_data_source_file ja5b04946_si_001.cif
_cod_data_source_block rovis187
_cod_depositor_comments
;
The following automatic conversions were performed:

'_exptl_crystal_density_meas' value 'not measured' was changed to '?'
- the value is perceived as not measured.

Automatic conversion script
Id: cif_fix_values 3271 2015-04-21 07:52:19Z andrius 

 Adding full bibliography for 4123939--4123940.cif.
;
_cod_original_cell_volume 5658.1(14)
_cod_database_code 4123940
_shelx_shelxl_version_number 2014/7
_shelx_space_group_comment
; 
The symmetry employed for this shelxl refinement is uniquely defined 
by the following loop, which should always be used as a source of 
symmetry information in preference to the above space-group names. 
They are only intended as comments. 
;
_shelx_estimated_absorpt_t_min 0.371
_shelx_estimated_absorpt_t_max 0.834

loop_
_space_group_symop_operation_xyz
'x, y, z'
'-y, x-y, z'
'-x+y, -x, z'
'x+2/3, y+1/3, z+1/3'
'-y+2/3, x-y+1/3, z+1/3'
'-x+y+2/3, -x+1/3, z+1/3'
'x+1/3, y+2/3, z+2/3'
'-y+1/3, x-y+2/3, z+2/3'
'-x+y+1/3, -x+2/3, z+2/3'
'-x, -y, -z'
'y, -x+y, -z'
'x-y, x, -z'
'-x+2/3, -y+1/3, -z+1/3'
'y+2/3, -x+y+1/3, -z+1/3'
'x-y+2/3, x+1/3, -z+1/3'
'-x+1/3, -y+2/3, -z+2/3'
'y+1/3, -x+y+2/3, -z+2/3'
'x-y+1/3, x+2/3, -z+2/3'

loop_
_atom_site_label
_atom_site_type_symbol
_atom_site_fract_x
_atom_site_fract_y
_atom_site_fract_z
_atom_site_U_iso_or_equiv
_atom_site_adp_type
_atom_site_occupancy
_atom_site_site_symmetry_order
_atom_site_calc_flag
_atom_site_refinement_flags_posn
_atom_site_refinement_flags_adp
Rh1 Rh 0.86944(2) 0.14313(2) 0.79730(2) 0.01157(4) Uani 1 1 d . .
Cl1 Cl 0.84047(2) 0.13402(2) 0.51298(6) 0.01382(8) Uani 1 1 d . .
Cl2 Cl 0.78540(2) 0.06375(2) 0.86475(7) 0.02074(10) Uani 1 1 d . .
C1 C 0.93040(9) 0.12185(9) 0.8120(3) 0.0215(4) Uani 1 1 d . .
C2 C 0.95416(8) 0.17498(9) 0.7315(3) 0.0165(4) Uani 1 1 d . .
C3 C 0.95057(8) 0.21161(8) 0.8438(2) 0.0130(3) Uani 1 1 d . .
C4 C 0.92641(8) 0.18249(9) 0.9951(3) 0.0160(3) Uani 1 1 d . .
C5 C 0.91547(9) 0.12730(9) 0.9776(3) 0.0215(4) Uani 1 1 d . .
C6 C 0.92906(12) 0.07222(12) 0.7423(5) 0.0390(8) Uani 1 1 d . .
F1 F 0.91761(12) 0.06616(11) 0.5803(4) 0.0698(8) Uani 1 1 d . .
F2 F 0.97745(10) 0.07575(11) 0.7511(4) 0.0810(10) Uani 1 1 d . .
F3 F 0.89275(12) 0.02625(8) 0.8110(4) 0.0773(9) Uani 1 1 d . .
C7 C 0.97834(10) 0.19019(12) 0.5640(3) 0.0271(5) Uani 1 1 d . .
H7A H 0.9701 0.2171 0.5167 0.041 Uiso 1 1 calc R U
H7B H 0.9627 0.1575 0.4949 0.041 Uiso 1 1 calc R U
H7C H 1.0181 0.2059 0.5707 0.041 Uiso 1 1 calc R U
C8 C 0.96838(9) 0.27050(9) 0.8153(3) 0.0180(4) Uani 1 1 d . .
H8A H 1.0048 0.2935 0.8621 0.027 Uiso 1 1 calc R U
H8B H 0.9424 0.2792 0.8673 0.027 Uiso 1 1 calc R U
H8C H 0.9696 0.2774 0.6976 0.027 Uiso 1 1 calc R U
C9 C 0.91605(10) 0.20711(11) 1.1425(3) 0.0235(5) Uani 1 1 d . .
H9A H 0.8906 0.1779 1.2154 0.035 Uiso 1 1 calc R U
H9B H 0.9002 0.2295 1.1089 0.035 Uiso 1 1 calc R U
H9C H 0.9506 0.2300 1.1999 0.035 Uiso 1 1 calc R U
C10 C 0.89270(12) 0.08451(12) 1.1091(4) 0.0367(7) Uani 1 1 d . .
H10A H 0.8819 0.0985 1.2031 0.055 Uiso 1 1 calc R U
H10B H 0.9206 0.0756 1.1428 0.055 Uiso 1 1 calc R U
H10C H 0.8607 0.0516 1.0671 0.055 Uiso 1 1 calc R U

loop_
_atom_site_aniso_label
_atom_site_aniso_U_11
_atom_site_aniso_U_22
_atom_site_aniso_U_33
_atom_site_aniso_U_23
_atom_site_aniso_U_13
_atom_site_aniso_U_12
Rh1 0.00954(6) 0.01064(6) 0.01188(6) 0.00089(5) -0.00007(5) 0.00305(5)
Cl1 0.01362(18) 0.01640(19) 0.01115(18) -0.00130(14) 0.00055(14) 0.00728(16)
Cl2 0.0154(2) 0.0157(2) 0.0215(2) 0.00506(17) 0.00147(17) 0.00049(17)
C1 0.0149(9) 0.0177(9) 0.0337(12) -0.0048(8) -0.0067(8) 0.0096(8)
C2 0.0090(7) 0.0194(9) 0.0188(9) -0.0043(7) -0.0005(6) 0.0054(7)
C3 0.0102(7) 0.0141(8) 0.0118(7) 0.0003(6) 0.0000(6) 0.0039(6)
C4 0.0120(8) 0.0182(9) 0.0132(8) 0.0017(7) -0.0014(6) 0.0041(7)
C5 0.0157(9) 0.0178(9) 0.0262(11) 0.0057(8) -0.0066(8) 0.0049(7)
C6 0.0256(13) 0.0250(12) 0.072(2) -0.0193(14) -0.0151(13) 0.0166(11)
F1 0.0898(19) 0.0589(15) 0.0768(18) -0.0437(13) -0.0322(15) 0.0493(15)
F2 0.0472(13) 0.0629(15) 0.155(3) -0.0621(18) -0.0439(16) 0.0440(13)
F3 0.0834(19) 0.0180(9) 0.123(3) -0.0035(12) 0.0232(17) 0.0195(11)
C7 0.0147(9) 0.0381(14) 0.0209(10) -0.0096(10) 0.0032(8) 0.0077(9)
C8 0.0149(8) 0.0145(8) 0.0193(9) 0.0014(7) -0.0005(7) 0.0032(7)
C9 0.0181(9) 0.0314(12) 0.0107(8) -0.0006(8) 0.0003(7) 0.0046(9)
C10 0.0310(13) 0.0267(12) 0.0412(16) 0.0179(11) -0.0108(12) 0.0061(11)

loop_
_atom_type_symbol
_atom_type_description
_atom_type_scat_dispersion_real
_atom_type_scat_dispersion_imag
_atom_type_scat_source
C C 0.0033 0.0016 'International Tables Vol C Tables 4.2.6.8 and 6.1.1.4'
H H 0.0000 0.0000 'International Tables Vol C Tables 4.2.6.8 and 6.1.1.4'
F F 0.0171 0.0103 'International Tables Vol C Tables 4.2.6.8 and 6.1.1.4'
Cl Cl 0.1484 0.1585 'International Tables Vol C Tables 4.2.6.8 and 6.1.1.4'
Rh Rh -1.1178 0.9187 'International Tables Vol C Tables 4.2.6.8 and 6.1.1.4'

loop_
_geom_angle_atom_site_label_1
_geom_angle_atom_site_label_2
_geom_angle_atom_site_label_3
_geom_angle
_geom_angle_site_symmetry_3
C1 Rh1 C5 39.91(10) .
C1 Rh1 C4 66.18(9) .
C5 Rh1 C4 38.89(9) .
C1 Rh1 C2 40.09(9) .
C5 Rh1 C2 66.44(9) .
C4 Rh1 C2 65.66(8) .
C1 Rh1 C3 65.91(8) .
C5 Rh1 C3 65.62(8) .
C4 Rh1 C3 39.29(7) .
C2 Rh1 C3 38.43(8) .
C1 Rh1 Cl2 107.04(7) .
C5 Rh1 Cl2 93.82(6) .
C4 Rh1 Cl2 116.57(6) .
C2 Rh1 Cl2 145.74(6) .
C3 Rh1 Cl2 155.82(5) .
C1 Rh1 Cl1 107.79(7) .
C5 Rh1 Cl1 146.83(7) .
C4 Rh1 Cl1 153.53(6) .
C2 Rh1 Cl1 92.81(6) .
C3 Rh1 Cl1 114.25(5) .
Cl2 Rh1 Cl1 89.899(19) .
C1 Rh1 Cl1 158.70(6) 13_656
C5 Rh1 Cl1 129.04(7) 13_656
C4 Rh1 Cl1 95.36(6) 13_656
C2 Rh1 Cl1 123.86(6) 13_656
C3 Rh1 Cl1 93.18(5) 13_656
Cl2 Rh1 Cl1 90.395(19) 13_656
Cl1 Rh1 Cl1 83.807(17) 13_656
Rh1 Cl1 Rh1 96.193(17) 13_656
C5 C1 C2 108.76(19) .
C5 C1 C6 125.7(3) .
C2 C1 C6 125.0(3) .
C5 C1 Rh1 72.45(13) .
C2 C1 Rh1 72.54(12) .
C6 C1 Rh1 127.47(17) .
C3 C2 C1 106.98(19) .
C3 C2 C7 124.8(2) .
C1 C2 C7 128.2(2) .
C3 C2 Rh1 71.06(11) .
C1 C2 Rh1 67.38(12) .
C7 C2 Rh1 126.82(16) .
C2 C3 C4 108.82(18) .
C2 C3 C8 126.87(19) .
C4 C3 C8 124.31(19) .
C2 C3 Rh1 70.51(11) .
C4 C3 Rh1 69.98(11) .
C8 C3 Rh1 125.61(14) .
C5 C4 C3 108.31(19) .
C5 C4 C9 126.9(2) .
C3 C4 C9 124.8(2) .
C5 C4 Rh1 70.48(12) .
C3 C4 Rh1 70.74(11) .
C9 C4 Rh1 125.26(15) .
C4 C5 C1 106.98(19) .
C4 C5 C10 125.1(3) .
C1 C5 C10 127.9(2) .
C4 C5 Rh1 70.63(12) .
C1 C5 Rh1 67.64(12) .
C10 C5 Rh1 126.70(17) .
F3 C6 F2 108.6(3) .
F3 C6 F1 106.0(3) .
F2 C6 F1 103.6(3) .
F3 C6 C1 113.9(3) .
F2 C6 C1 111.6(2) .
F1 C6 C1 112.6(3) .

loop_
_geom_bond_atom_site_label_1
_geom_bond_atom_site_label_2
_geom_bond_distance
_geom_bond_site_symmetry_2
Rh1 C1 2.092(2) .
Rh1 C5 2.157(2) .
Rh1 C4 2.159(2) .
Rh1 C2 2.162(2) .
Rh1 C3 2.1690(19) .
Rh1 Cl2 2.3757(6) .
Rh1 Cl1 2.4387(6) .
Rh1 Cl1 2.4463(6) 13_656
Cl1 Rh1 2.4463(6) 13_656
C1 C5 1.451(4) .
C1 C2 1.459(3) .
C1 C6 1.496(4) .
C2 C3 1.425(3) .
C2 C7 1.497(3) .
C3 C4 1.455(3) .
C3 C8 1.496(3) .
C4 C5 1.437(3) .
C4 C9 1.493(3) .
C5 C10 1.502(3) .
C6 F3 1.312(4) .
C6 F2 1.322(3) .
C6 F1 1.356(4) .
